data_4116989
loop_
_publ_author_name
'Karine Ozette'
'Philippe Leduc'
'Magali Palacio'
'Jean-Francois Bartoli'
'Kathleen M. Barkigia'
'Jack Fajer'
'Pierrette Battioni'
'Daniel Mansuy'

_publ_contact_author
;
     K.M. Barkigia (regarding crystallographic details)
     Department of Applied Science
     Building 815
     Upton
     NY 11973
     USA
;
_publ_contact_author_email barkigia@ckb.chm.bnl.gov
_publ_contact_author_fax '(516) 344 5815'
_publ_contact_author_phone '(516) 344 7661'
_publ_section_title
;
 New Metalloporphyrins with Extremely Altered Redox Properties: Synthesis,
 Structure, and Facile Reduction to Air-Stable \p-Anion Radicals of Zinc
 and Nickel \b-Heptanitroporphyrins
;
_journal_name_full 'Journal of the American Chemical Society'
_journal_page_first 6442
_journal_page_last 6443
_journal_paper_doi 10.1021/ja970882a
_journal_volume 119
_journal_year 1997
_chemical_compound_source 'methylene chloride/thf'
_chemical_formula_structural
;
 Ni1 N11 C44 H13 O14 Cl8, 2(C4 H8 O), 4(C4 H8 O)
;
_chemical_formula_sum 'C68 H61 Cl8 N11 Ni O20'
_chemical_formula_weight 1694.63
_chemical_name_systematic ' ?'
_space_group_IT_number 2
_symmetry_cell_setting triclinic
_symmetry_space_group_name_Hall '-P 1'
_symmetry_space_group_name_H-M 'P -1'
_atom_type_scat_source International_Tables_for_Xray_Crystallography
_audit_creation_date 13-02-97
_audit_creation_method from_MolEN_master_file_using_cif_in
_audit_update_record ' ?'
_cell_angle_alpha 102.47(2)
_cell_angle_beta 103.02(2)
_cell_angle_gamma 76.76(3)
_cell_formula_units_Z 1.00
_cell_length_a 12.003(4)
_cell_length_b 14.081(4)
_cell_length_c 11.754(2)
_cell_measurement_reflns_used 25
_cell_measurement_temperature 298
_cell_measurement_theta_max 14.2
_cell_measurement_theta_min 10.0
_cell_volume 1855.6(9)
_computing_cell_refinement CAD4_(Enraf-Nonius,_1977)
_computing_data_collection CAD4_(Enraf-Nonius,_1977)
_computing_data_reduction PROCESS_MolEN_(Fair,_1990)
_computing_molecular_graphics ORTEPII_(Johnson,_1976)
_computing_publication_material CIF_VAX_MolEN_(Fair,_1990)
_computing_structure_refinement LSFM_MolEN_(Fair,_1990)
_computing_structure_solution direct_methods_(SIR92,_Altomare_et_al.,_1994)
_diffrn_ambient_temperature 298
_diffrn_measurement_device Enraf-Nonius_CAD4
_diffrn_measurement_method \q/2\q
_diffrn_radiation_type Mo-K\a
_diffrn_radiation_wavelength 0.71073
_diffrn_reflns_av_R_equivalents 0.037
_diffrn_reflns_limit_h_max 12
_diffrn_reflns_limit_h_min 0
_diffrn_reflns_limit_k_max 15
_diffrn_reflns_limit_k_min -14
_diffrn_reflns_limit_l_max 12
_diffrn_reflns_limit_l_min -12
_diffrn_reflns_number 5122
_diffrn_reflns_theta_max 22.54
_diffrn_reflns_theta_min 2.10
_diffrn_standards_decay_% 0.43
_diffrn_standards_interval_time 60
_diffrn_standards_number 3
_exptl_absorpt_coefficient_mu 0.629
_exptl_absorpt_correction_T_max 0.0000
_exptl_absorpt_correction_T_min 0.0000
_exptl_absorpt_correction_type
;
 none; reflections had broadened considerably by the end of data collection.
;
_exptl_crystal_colour black
_exptl_crystal_density_diffrn 1.5165
_exptl_crystal_density_meas 'not applicable'
_exptl_crystal_density_method 'not applicable'
_exptl_crystal_description block
_exptl_crystal_F_000 870.
_exptl_crystal_size_max 0.40
_exptl_crystal_size_mid 0.30
_exptl_crystal_size_min 0.20
_refine_diff_density_max 1.2262
_refine_diff_density_min 0.0000
_refine_ls_abs_structure_details
;
 not applicable
;
_refine_ls_extinction_method none
_refine_ls_goodness_of_fit_obs 2.525
_refine_ls_hydrogen_treatment
;
 riding with isotropic thermal parameter set at 1.2 times that of the atom
 to which it is attached
;
_refine_ls_matrix_type full
_refine_ls_number_parameters 502
_refine_ls_number_reflns 2854
_refine_ls_number_restraints 0
_refine_ls_R_factor_all 0.200
_refine_ls_R_factor_obs 0.096
_refine_ls_shift/esd_max
;
 0.51 for disordered lattice molecule of solvation; otherwise 0.02 for atoms
 of porphyrin and axial ligands
;
_refine_ls_structure_factor_coef F
_refine_ls_weighting_details 'w = 4Fo^2^/ (\s^2^(Fo^2^) + 0.0016 Fo^4^)'
_refine_ls_weighting_scheme calc
_refine_ls_wR_factor_obs 0.099
_reflns_number_observed 2854
_reflns_number_total 4844
_reflns_observed_criterion >3.0\s(F)
_cod_data_source_file ja970882a.cif
_cod_data_source_block nino7
_cod_depositor_comments
;
The following automatic conversions were performed:

'_refine_ls_weighting_scheme' value '4Fo^2^/ (\s^2^(Fo^2^) + 0.0016
Fo^4^)' was changed to 'calc'. New tag '_refine_ls_weighting_details'
was created. The value of the new tag was set to 'w = 4Fo^2^/
(\s^2^(Fo^2^) + 0.0016 Fo^4^)'.

Automatic conversion script
Id: cif_fix_values 3143 2015-03-26 13:38:13Z robertas 
;
_cod_original_cell_volume 1856(1)
_cod_original_formula_sum 'C68 H61 Cl8 N11 Ni1 O20'
_cod_database_code 4116989

loop_
_symmetry_equiv_pos_as_xyz
'x, y, z'
'-x, -y, -z'

loop_
_atom_site_aniso_label
_atom_site_aniso_U_11
_atom_site_aniso_U_22
_atom_site_aniso_U_33
_atom_site_aniso_U_12
_atom_site_aniso_U_13
_atom_site_aniso_U_23
Ni 0.043(1) 0.0278(9) 0.0216(9) -0.0161(8) 0.0134(8) 0.0016(7)
Cl1 0.078(3) 0.101(3) 0.053(2) -0.016(2) -0.001(2) 0.000(2)
Cl2 0.080(3) 0.119(3) 0.095(3) 0.000(3) -0.012(3) -0.010(3)
Cl3 0.075(3) 0.136(3) 0.120(3) -0.036(2) -0.013(2) 0.066(2)
Cl4 0.082(3) 0.114(2) 0.079(2) -0.026(2) 0.003(2) 0.054(2)
O1 0.035(5) 0.072(5) 0.045(4) -0.000(4) 0.004(4) 0.025(4)
O2 0.15(1) 0.053(8) 0.08(1) -0.036(8) 0.048(9) 0.031(7)
O3 0.08(1) 0.11(1) 0.08(1) -0.081(7) 0.043(8) -0.025(9)
O4 0.173(7) 0.103(6) 0.090(6) -0.096(5) 0.068(5) -0.048(5)
O5 0.154(9) 0.048(5) 0.103(6) 0.007(6) 0.059(6) 0.015(5)
O6 0.195(9) 0.140(7) 0.054(6) -0.096(6) 0.019(6) 0.006(5)
O7 0.15(1) 0.17(1) 0.133(9) -0.034(8) 0.075(7) -0.038(8)
O8 0.22(1) 0.134(7) 0.074(6) -0.085(6) 0.039(6) 0.024(5)
O9 0.114(7) 0.117(7) 0.154(8) -0.048(5) 0.063(6) 0.017(6)
N1 0.049(6) 0.026(4) 0.022(4) -0.012(4) 0.013(4) 0.005(3)
N2 0.046(5) 0.028(4) 0.030(4) -0.008(4) 0.024(4) -0.003(4)
N3 0.10(1) 0.039(9) 0.038(9) -0.043(8) 0.041(8) -0.011(8)
N4 0.109(8) 0.065(6) 0.050(5) -0.037(5) 0.037(5) 0.005(5)
N5 0.102(8) 0.081(7) 0.075(7) -0.045(5) 0.037(6) 0.005(5)
N6 0.086(8) 0.061(6) 0.087(7) -0.034(5) 0.028(6) -0.003(6)
C1 0.044(7) 0.030(5) 0.040(6) -0.018(5) 0.003(5) 0.010(5)
C2 0.065(7) 0.035(5) 0.033(6) -0.031(5) 0.013(5) -0.001(5)
C3 0.084(8) 0.017(5) 0.027(5) -0.017(5) 0.028(5) -0.009(4)
C4 0.047(7) 0.021(5) 0.032(5) -0.007(5) 0.020(5) -0.003(4)
C5 0.046(7) 0.022(5) 0.036(6) -0.013(5) 0.018(5) -0.005(5)
C6 0.047(7) 0.045(6) 0.020(5) -0.017(5) 0.023(4) -0.005(5)
C7 0.062(7) 0.058(7) 0.025(5) -0.027(5) 0.030(5) -0.015(5)
C8 0.070(7) 0.053(6) 0.037(6) -0.034(5) 0.026(5) 0.008(5)
C9 0.039(6) 0.035(5) 0.027(5) -0.021(5) 0.008(5) 0.002(4)
C10 0.043(6) 0.040(5) 0.030(5) -0.022(5) 0.018(5) 0.003(4)
C11 0.058(7) 0.022(5) 0.045(6) 0.000(5) 0.037(5) -0.003(5)
C12 0.074(8) 0.036(6) 0.034(6) -0.016(5) 0.027(5) -0.000(5)
C13 0.10(1) 0.064(7) 0.032(6) -0.039(7) 0.007(7) 0.001(6)
C14 0.13(1) 0.048(7) 0.050(8) -0.014(8) 0.023(8) -0.009(6)
C15 0.08(1) 0.069(9) 0.10(1) 0.022(9) 0.043(8) -0.001(8)
C16 0.10(1) 0.055(8) 0.052(8) 0.003(8) 0.021(8) -0.009(7)
C17 0.033(6) 0.036(6) 0.045(6) -0.013(5) 0.010(5) 0.005(5)
C18 0.047(7) 0.067(7) 0.074(8) -0.030(5) 0.009(6) 0.027(6)
C19 0.09(1) 0.116(9) 0.09(1) -0.065(7) 0.003(8) 0.028(8)
C20 0.120(9) 0.106(9) 0.086(9) -0.080(6) 0.057(7) -0.011(7)
C21 0.105(9) 0.065(7) 0.050(6) -0.041(6) 0.029(6) 0.019(5)
C22 0.055(8) 0.059(7) 0.043(6) -0.020(6) 0.013(6) 0.005(6)
C23 0.09(2) 0.42(3) 0.08(1) 0.10(2) -0.01(1) 0.07(2)
C24 0.06(1) 0.23(2) 0.10(1) -0.00(1) -0.01(1) 0.08(1)
C25 0.09(1) 0.24(2) 0.068(9) -0.01(1) 0.009(9) 0.07(1)
C26 0.08(1) 0.43(3) 0.08(1) -0.02(2) 0.01(1) 0.09(1)
C27 0.23(3) 0.11(2) 0.26(3) 0.01(2) -0.04(2) -0.03(2)
C28 0.21(2) 0.20(2) 0.15(2) 0.03(2) 0.02(2) 0.07(1)
C29 0.21(2) 0.18(2) 0.14(2) -0.03(2) -0.01(2) 0.00(2)
C30 0.21(2) 0.28(2) 0.17(2) -0.11(1) 0.01(1) 0.11(1)
C31 0.21(2) 0.35(3) 0.10(1) -0.05(2) 0.06(1) 0.00(2)
C32 0.11(2) 0.31(3) 0.31(3) -0.07(2) -0.08(2) 0.08(2)
C33 0.16(2) 0.38(3) 0.16(1) -0.06(2) 0.10(1) 0.07(2)
C34 0.30(3) 0.18(2) 0.19(2) 0.07(2) 0.06(2) 0.06(2)
C35 0.31(4) 0.52(5) 0.12(2) 0.02(4) -0.01(3) -0.05(3)
C36 0.17(1) 0.23(2) 0.47(2) -0.05(1) 0.242(9) 0.08(1)

loop_
_atom_site_label
_atom_site_fract_x
_atom_site_fract_y
_atom_site_fract_z
_atom_site_U_iso_or_equiv
_atom_site_thermal_displace_type
_atom_site_calc_flag
Ni 1.0000 0.0000 1.0000 0.0285(6) Uani d
Cl1 1.0860(3) 0.2606(3) 1.4252(3) 0.082(1) Uani d
Cl2 0.6572(4) 0.2944(3) 1.1599(4) 0.111(2) Uani d
Cl3 1.4133(4) 0.1267(3) 1.0236(4) 0.106(2) Uani d
Cl4 1.0257(3) 0.2641(3) 0.7322(3) 0.087(1) Uani d
O1 1.1452(6) -0.0477(5) 1.1314(6) 0.050(3) Uani d
O2 1.080(2) 0.427(1) 0.993(1) 0.085(6) Uani d
O3 1.242(1) 0.359(1) 1.089(1) 0.084(6) Uani d
O4 1.0463(9) 0.4457(6) 1.2550(8) 0.113(4) Uani d
O5 0.8713(9) 0.4391(6) 1.1668(8) 0.099(4) Uani d
O6 0.882(1) 0.1600(7) 1.4821(8) 0.122(4) Uani d
O7 0.700(1) 0.1777(9) 1.418(1) 0.149(6) Uani d
O8 0.782(1) -0.0683(7) 1.4061(8) 0.132(5) Uani d
O9 0.6252(9) -0.0351(7) 1.2775(9) 0.118(4) Uani d
N1 1.0276(7) 0.1428(5) 1.0513(6) 0.030(3) Uani d
N2 0.8952(7) 0.0252(5) 1.1254(7) 0.033(3) Uani d
N3 1.143(2) 0.365(1) 1.047(1) 0.051(6) Uani d
N4 0.9744(9) 0.4038(7) 1.1898(8) 0.069(4) Uani d
N5 0.7987(9) 0.1484(7) 1.4065(9) 0.079(4) Uani d
N6 0.7284(9) -0.0380(7) 1.3186(9) 0.075(4) Uani d
C1 1.0974(9) 0.1830(7) 1.0023(9) 0.036(3) Uani d
C2 1.087(1) 0.2849(7) 1.0581(9) 0.042(4) Uani d
C3 1.014(1) 0.3039(7) 1.1328(8) 0.040(4) Uani d
C4 0.9783(9) 0.2138(7) 1.1309(8) 0.032(3) Uani d
C5 0.9121(9) 0.1994(7) 1.2074(8) 0.034(3) Uani d
C6 0.8820(9) 0.1092(7) 1.2058(8) 0.035(3) Uani d
C7 0.819(1) 0.0914(8) 1.2887(8) 0.046(4) Uani d
C8 0.795(1) 0.0003(7) 1.2504(9) 0.047(4) Uani d
C9 0.8430(9) -0.0422(7) 1.1481(8) 0.031(3) Uani d
C10 1.1563(9) 0.1375(7) 0.9124(8) 0.034(3) Uani d
C11 0.872(1) 0.2855(7) 1.2967(9) 0.040(4) Uani d
C12 0.947(1) 0.3192(7) 1.3987(9) 0.045(4) Uani d
C13 0.908(1) 0.4026(8) 1.4770(9) 0.062(5) Uani d
C14 0.796(1) 0.4499(9) 1.457(1) 0.077(5) Uani d
C15 0.717(1) 0.4197(9) 1.361(1) 0.087(6) Uani d
C16 0.761(1) 0.3355(9) 1.284(1) 0.072(5) Uani d
C17 1.2265(9) 0.1994(7) 0.8756(9) 0.037(3) Uani d
C18 1.339(1) 0.2008(8) 0.922(1) 0.058(4) Uani d
C19 1.400(1) 0.2607(9) 0.895(1) 0.092(6) Uani d
C20 1.343(1) 0.319(1) 0.814(1) 0.093(5) Uani d
C21 1.228(1) 0.3222(8) 0.760(1) 0.065(4) Uani d
C22 1.169(1) 0.2607(8) 0.7949(9) 0.051(4) Uani d
C23 1.251(2) -0.083(2) 1.121(1) 0.22(1) Uani d
C24 1.337(1) -0.097(1) 1.228(1) 0.130(8) Uani d
C25 1.267(1) -0.079(1) 1.311(1) 0.133(8) Uani d
C26 1.153(1) -0.043(2) 1.250(1) 0.19(1) Uani d
C27 0.597(2) 0.672(2) 1.528(2) 0.23(1) Uani d
C28 0.605(2) 0.704(2) 1.648(2) 0.19(1) Uani d
C29 0.610(2) 0.813(2) 1.651(2) 0.19(1) Uani d
C30 0.570(2) 0.833(2) 1.531(2) 0.20(1) Uani d
C31 0.568(2) 0.738(2) 1.463(2) 0.22(1) Uani d
C32 0.400(2) 0.563(2) 0.277(3) 0.25(2) Uani d
C33 0.281(2) 0.590(2) 0.258(2) 0.22(1) Uani d
C34 0.257(3) 0.624(2) 0.149(2) 0.24(1) Uani d
C35 0.333(3) 0.555(3) 0.103(2) 0.36(2) Uani d
C36 0.428(1) 0.568(2) 0.183(2) 0.26(1) Uani d
H2 1.1213 0.3323 1.0394 0.0471 Uiso calc
H13 0.9606 0.4278 1.5437 0.0644 Uiso calc
H14 0.7735 0.5076 1.5123 0.0770 Uiso calc
H15 0.6374 0.4517 1.3485 0.0861 Uiso calc
H19 1.4784 0.2630 0.9306 0.0847 Uiso calc
H20 1.3839 0.3602 0.7921 0.0898 Uiso calc
H21 1.1906 0.3632 0.7023 0.0664 Uiso calc
H23a 1.2721 -0.0360 1.0861 0.2015 Uiso calc
H23b 1.2541 -0.1443 1.0676 0.2015 Uiso calc
H24a 1.3797 -0.1634 1.2224 0.1297 Uiso calc
H24b 1.3886 -0.0523 1.2478 0.1297 Uiso calc
H25a 1.2899 -0.0314 1.3769 0.1448 Uiso calc
H25b 1.2664 -0.1385 1.3372 0.1448 Uiso calc
H26a 1.0997 -0.0790 1.2610 0.1980 Uiso calc
H26b 1.1311 0.0251 1.2814 0.1980 Uiso calc

loop_
_geom_angle_atom_site_label_1
_geom_angle_atom_site_label_2
_geom_angle_atom_site_label_3
_geom_angle
N1 Ni N1 180.0(3)
N1 Ni N2 90.1(3)
N1 Ni N2 89.9(3)
O1 Ni N1 90.3(3)
O1 Ni N2 88.2(4)
N1 Ni N2 89.9(3)
Ni O1 C23 129(1)
Ni O1 C26 130(1)
C23 O1 C26 101(1)
Ni N1 C1 124.2(8)
Ni N1 C4 127.0(8)
C1 N1 C4 109(1)
Ni N2 C6 123.2(8)
Ni N2 C9 125.8(8)
C6 N2 C9 110.5(9)
O2 N3 O3 129(3)
O2 N3 C2 115(3)
O3 N3 C2 116(3)
O4 N4 O5 125(2)
O4 N4 C3 117(2)
O5 N4 C3 118(2)
O6 N5 O7 125(2)
O6 N5 C7 118(2)
O7 N5 C7 117(2)
O8 N6 O9 128(2)
O8 N6 C8 117(2)
O9 N6 C8 116(2)
N1 C1 C2 106(1)
N1 C1 C10 127(1)
C2 C1 C10 127(1)
N3 C2 C1 131(1)
N3 C2 C3 119(1)
C1 C2 C3 109(1)
N4 C3 C2 121(1)
N4 C3 C4 131(1)
C2 C3 C4 107(1)
N1 C4 C3 109(1)
N1 C4 C5 126(1)
C3 C4 C5 125(1)
C4 C5 C6 124.(1)
C4 C5 C11 118(1)
C6 C5 C11 118(1)
N2 C6 C5 129(1)
N2 C6 C7 106.(1)
C5 C6 C7 125(1)
N5 C7 C6 130(1)
N5 C7 C8 122(1)
C6 C7 C8 107(1)
N6 C8 C7 119(1)
N6 C8 C9 132(1)
C7 C8 C9 109(1)
N2 C9 C8 108(1)
C8 C9 C10 126(1)
N2 C9 C10 126(1)
C1 C10 C9 126(1)
C1 C10 C17 116(1)
C5 C11 C12 121(1)
C5 C11 C16 122(1)
C12 C11 C16 116(1)
Cl1 C12 C11 120(1)
Cl1 C12 C13 120(1)
C11 C12 C13 120(1)
C12 C13 C14 121(1)
C13 C14 C15 123(2)
C14 C15 C16 115(2)
Cl2 C16 C11 119(1)
Cl2 C16 C15 115(1)
C11 C16 C15 126(2)
C10 C17 C18 123(1)
C10 C17 C22 118(1)
C18 C17 C22 119(1)
Cl3 C18 C17 121(1)
Cl3 C18 C19 116(1)
C17 C18 C19 123(1)
C18 C19 C20 117(2)
C19 C20 C21 124(2)
C20 C21 C22 116(1)
Cl4 C22 C17 122(1)
Cl4 C22 C21 117(1)
C17 C22 C21 121(1)
O1 C23 C24 118(2)
C23 C24 C25 102(2)
C24 C25 C26 105(2)
O1 C26 C25 115(2)
C28 C27 C31 117(4)
C27 C28 C29 98(3)
C28 C29 C30 108(3)
C29 C30 C31 103(4)
C27 C31 C30 111(5)
C33 C32 C36 105(4)
C32 C33 C34 102(3)
C33 C34 C35 94(4)
C34 C35 C36 101(5)
C32 C36 C35 103(4)

loop_
_geom_bond_atom_site_label_1
_geom_bond_atom_site_label_2
_geom_bond_distance
Ni O1 2.138(9)
Ni N1 2.052(9)
Ni N2 2.070(9)
Cl1 C12 1.67(1)
Cl2 C16 1.77(2)
Cl3 C18 1.71(1)
Cl4 C22 1.71(1)
O1 C23 1.27(2)
O1 C26 1.36(2)
O2 N3 1.20(3)
O3 N3 1.17(3)
O4 N4 1.19(2)
O5 N4 1.21(2)
O6 N5 1.19(2)
O7 N5 1.19(2)
O8 N6 1.19(2)
O9 N6 1.22(2)
N1 C1 1.39(1)
N1 C4 1.34(1)
N2 C6 1.35(1)
N2 C9 1.35(1)
N3 C2 1.49(2)
N4 C3 1.44(2)
N5 C7 1.48(2)
N6 C8 1.50(2)
C1 C2 1.43(2)
C1 C10 1.37(2)
C2 C3 1.32(2)
C3 C4 1.42(1)
C4 C5 1.40(1)
C5 C6 1.39(1)
C5 C11 1.49(2)
C6 C7 1.46(1)
C7 C8 1.34(1)
C8 C9 1.41(2)
C9 C10 1.38(2)
C10 C17 1.52(2)
C11 C12 1.40(2)
C11 C16 1.35(2)
C12 C13 1.39(2)
C13 C14 1.34(2)
C14 C15 1.36(2)
C15 C16 1.41(2)
C17 C18 1.34(2)
C17 C22 1.38(2)
C18 C19 1.36(2)
C19 C20 1.36(2)
C20 C21 1.37(2)
C21 C22 1.42(2)
C23 C24 1.46(2)
C24 C25 1.37(2)
C25 C26 1.42(2)
C27 C28 1.37(5)
C27 C31 1.27(5)
C28 C29 1.55(4)
C29 C30 1.45(4)
C30 C31 1.41(5)
C32 C33 1.37(4)
C32 C36 1.25(6)
C33 C34 1.42(4)
C34 C35 1.28(6)
C35 C36 1.33(6)
